data_4101963
loop_
_publ_author_name
'Elodie Salager'
'Graeme M. Day'
'Robin S. Stein'
'Chris J. Pickard'
'B\'en\'edicte Elena'
'Lyndon Emsley'

_publ_section_title
;
 Powder Crystallography by Combined Crystal Structure Prediction and
 High-Resolution 1H Solid-State NMR Spectroscopy
;
_journal_name_full 'Journal of the American Chemical Society'
_journal_page_first 2564
_journal_page_last 2566
_journal_paper_doi 10.1021/ja909449k
_journal_volume 132
_journal_year 2010
_chemical_formula_sum 'C10 H14 O'
_space_group_IT_number 19
_symmetry_space_group_name_Hall 'P 2ac 2ab'
_symmetry_space_group_name_H-M 'P 21 21 21'
_cell_angle_alpha 90.000000
_cell_angle_beta 90.000000
_cell_angle_gamma 90.000000
_cell_formula_units_Z 4
_cell_length_a 12.120300
_cell_length_b 16.158400
_cell_length_c 4.636500
_cell_volume 908.034
_cod_data_source_file ja909449k_si_002_12.cif
_cod_data_source_block spacegroup_19_frame_5
_cod_depositor_comments
;
 Removing duplicate loop entries from the _atom_type loop.

 Antanas Vaitkus,
 2018-07-07
;
_cod_database_code 4101963

loop_
_symmetry_equiv_pos_site_id
_symmetry_equiv_pos_as_xyz
1 x,y,z
2 1/2-x,-y,1/2+z
3 -x,1/2+y,1/2-z
4 1/2+x,1/2-y,-z

loop_
_atom_site_label
_atom_site_type_symbol
_atom_site_fract_x
_atom_site_fract_y
_atom_site_fract_z
C1 C 0.573015 0.887318 0.689923
C2 C 0.600547 0.970622 0.642425
C3 C 0.477843 0.858517 0.555162
C4 C 0.535578 1.021549 0.470524
C5 C 0.412445 0.909066 0.381725
C6 C 0.440356 0.991601 0.337011
C7 C 0.648290 0.833344 0.871636
C8 C 0.753566 0.813340 0.700016
C9 C 0.593506 0.751689 0.960873
C10 C 0.372251 1.046973 0.146330
O1 O 0.693615 1.007972 0.749685
H1 H 0.710297 0.984620 0.935882
H2 H 0.453187 0.794754 0.586405
H3 H 0.559622 1.085784 0.440105
H4 H 0.338971 0.883820 0.281750
H5 H 0.670754 0.866655 1.068248
H6 H 0.795948 0.868799 0.624639
H7 H 0.810897 0.778242 0.834853
H8 H 0.733058 0.775422 0.512241
H9 H 0.515032 0.761177 1.071774
H10 H 0.647830 0.717130 1.105141
H11 H 0.578296 0.712496 0.772924
H12 H 0.340479 1.013277 -0.039750
H13 H 0.301796 1.072830 0.262760
H14 H 0.420991 1.099021 0.065789

loop_
_atom_type_symbol
_atom_type_radius_bond
C 0.680000
O 0.680000
H 0.230000
